data_4306410
loop_
_publ_author_name
'Mariappan Kadarkaraisamy'
'Gerald Caple'
'Andrea R. Gorden'
'Marie A. Squire'
'Andrew G. Sykes'

_publ_contact_author_address 'University of South Dakota'
_publ_contact_author_email asykes@usd.edu
_publ_contact_author_name 'Andrew G. Sykes'
_publ_section_title
;
Large Amplitude, Proton- and Cation-Activated Latch-Type Mechanical
Switches: O-Protonated Amides Stabilized by Intramolecular, Low-Barrier
Hydrogen Bonds within Macrocycles
;
_journal_name_full 'Inorganic Chemistry'
_journal_page_first 11644
_journal_page_last 11655
_journal_paper_doi 10.1021/ic801238a
_journal_volume 47
_journal_year 2008
_chemical_formula_moiety 'C24 H28 Cl N O11'
_chemical_formula_sum 'C24 H28 Cl N O11'
_chemical_formula_weight 541.92
_chemical_name_common '[AQHNH(CH3)COH]ClO4-(3)'
_chemical_name_systematic
;
 ?
;
_space_group_IT_number 2
_symmetry_cell_setting triclinic
_symmetry_space_group_name_Hall '-P 1'
_symmetry_space_group_name_H-M 'P -1'
_atom_sites_solution_hydrogens geom
_atom_sites_solution_primary direct
_atom_sites_solution_secondary difmap
_audit_creation_method SHELXL-97
_cell_angle_alpha 96.6500(10)
_cell_angle_beta 91.4210(10)
_cell_angle_gamma 107.3660(10)
_cell_formula_units_Z 2
_cell_length_a 8.91580(10)
_cell_length_b 11.8831(2)
_cell_length_c 11.9370(2)
_cell_measurement_temperature 100(2)
_cell_measurement_theta_max 25.05
_cell_measurement_theta_min 1.0
_cell_volume 1196.57(3)
_computing_cell_refinement 'Bruker SAINT (Bruker, 2006)'
_computing_data_collection 'Bruker APEXII (Bruker, 2006)'
_computing_data_reduction 'Bruker SAINT (Bruker, 2006)'
_computing_molecular_graphics 'Ortep-3(Farrugia, 1997)'
_computing_publication_material 'WinGX (Farrugia, 1999)'
_computing_structure_refinement 'SHELXL-97 (Sheldrick, 1997a)'
_computing_structure_solution SIR92
_diffrn_ambient_temperature 100(2)
_diffrn_measured_fraction_theta_full 0.998
_diffrn_measured_fraction_theta_max 0.998
_diffrn_measurement_device_type 'CCD area detector'
_diffrn_measurement_method 'phi and omega scans'
_diffrn_radiation_monochromator graphite
_diffrn_radiation_source 'fine-focus sealed tube'
_diffrn_radiation_type MoK\a
_diffrn_radiation_wavelength 0.71073
_diffrn_reflns_av_R_equivalents 0.0305
_diffrn_reflns_av_sigmaI/netI 0.0347
_diffrn_reflns_limit_h_max 10
_diffrn_reflns_limit_h_min -10
_diffrn_reflns_limit_k_max 14
_diffrn_reflns_limit_k_min -14
_diffrn_reflns_limit_l_max 14
_diffrn_reflns_limit_l_min -14
_diffrn_reflns_number 14685
_diffrn_reflns_theta_full 25.05
_diffrn_reflns_theta_max 25.05
_diffrn_reflns_theta_min 1.72
_diffrn_standards_decay_% 0
_diffrn_standards_interval_count 0
_diffrn_standards_interval_time 0
_diffrn_standards_number 0
_exptl_absorpt_coefficient_mu 0.225
_exptl_absorpt_correction_T_max 0.9778
_exptl_absorpt_correction_T_min 0.9152
_exptl_absorpt_correction_type multi-scan
_exptl_absorpt_process_details 'SADABS (Bruker, 2006)'
_exptl_crystal_colour colorless
_exptl_crystal_density_diffrn 1.504
_exptl_crystal_density_method 'not measured'
_exptl_crystal_description block
_exptl_crystal_F_000 568
_exptl_crystal_size_max 0.40
_exptl_crystal_size_mid 0.30
_exptl_crystal_size_min 0.10
_refine_diff_density_max 0.440
_refine_diff_density_min -0.416
_refine_diff_density_rms 0.049
_refine_ls_extinction_method none
_refine_ls_goodness_of_fit_ref 1.022
_refine_ls_hydrogen_treatment mixed
_refine_ls_matrix_type full
_refine_ls_number_parameters 343
_refine_ls_number_reflns 4232
_refine_ls_number_restraints 0
_refine_ls_restrained_S_all 1.022
_refine_ls_R_factor_all 0.0508
_refine_ls_R_factor_gt 0.0354
_refine_ls_shift/su_max 0.000
_refine_ls_shift/su_mean 0.000
_refine_ls_structure_factor_coef Fsqd
_refine_ls_weighting_details 'calc w=1/[\s^2^(Fo^2^)+(0.0390P)^2^+0.5844P] where P=(Fo^2^+2Fc^2^)/3'
_refine_ls_weighting_scheme calc
_refine_ls_wR_factor_gt 0.0812
_refine_ls_wR_factor_ref 0.0893
_reflns_number_gt 3349
_reflns_number_total 4232
_reflns_threshold_expression >2sigma(I)
_cod_data_source_file ic801238a_si_003_01.cif
_cod_data_source_block 06035
_cod_depositor_comments
;
The following automatic conversions were performed:
'_symmetry_cell_setting' value 'Triclinic' changed to 'triclinic'
according to '/home/saulius/struct/CIF-dictionaries/cif_core.dic'
dictionary named 'cif_core.dic' version 2.4.1 from 2010-06-29.

Automatic conversion script
Id: cif_fix_enum 1527 2010-12-29 10:47:43Z saulius 
;
_cod_database_code 4306410

loop_
_symmetry_equiv_pos_as_xyz
'x, y, z'
'-x, -y, -z'

loop_
_atom_site_label
_atom_site_type_symbol
_atom_site_fract_x
_atom_site_fract_y
_atom_site_fract_z
_atom_site_U_iso_or_equiv
_atom_site_adp_type
_atom_site_occupancy
_atom_site_symmetry_multiplicity
_atom_site_calc_flag
_atom_site_refinement_flags
_atom_site_disorder_assembly
_atom_site_disorder_group
C1 C 0.2267(2) 0.54533(15) 1.00548(16) 0.0169(4) Uani 1 1 d . . .
C2 C 0.1598(2) 0.48082(16) 1.09070(16) 0.0198(4) Uani 1 1 d . . .
H2 H 0.1017 0.5124 1.1448 0.024 Uiso 1 1 calc R . .
C3 C 0.1783(2) 0.36931(17) 1.09653(17) 0.0223(4) Uani 1 1 d . . .
H3 H 0.1320 0.3248 1.1547 0.027 Uiso 1 1 calc R . .
C4 C 0.2630(2) 0.32278(16) 1.01906(17) 0.0211(4) Uani 1 1 d . . .
H4 H 0.2769 0.2475 1.0251 0.025 Uiso 1 1 calc R . .
C5 C 0.3282(2) 0.38634(16) 0.93183(17) 0.0190(4) Uani 1 1 d . . .
C6 C 0.4204(2) 0.33514(16) 0.84938(17) 0.0202(4) Uani 1 1 d . . .
C7 C 0.4948(2) 0.40640(16) 0.76007(17) 0.0191(4) Uani 1 1 d . . .
C8 C 0.5889(2) 0.36262(17) 0.68527(17) 0.0226(5) Uani 1 1 d . . .
H8 H 0.5981 0.2854 0.6881 0.027 Uiso 1 1 calc R . .
C9 C 0.6679(2) 0.43180(18) 0.60773(17) 0.0248(5) Uani 1 1 d . . .
H9 H 0.7314 0.4015 0.5572 0.030 Uiso 1 1 calc R . .
C10 C 0.6568(2) 0.54526(17) 0.60178(17) 0.0225(4) Uani 1 1 d . . .
H10 H 0.7121 0.5922 0.5479 0.027 Uiso 1 1 calc R . .
C11 C 0.5637(2) 0.58871(16) 0.67580(16) 0.0187(4) Uani 1 1 d . . .
C12 C 0.4803(2) 0.51927(15) 0.75458(16) 0.0169(4) Uani 1 1 d . . .
C13 C 0.3771(2) 0.56953(15) 0.83061(16) 0.0160(4) Uani 1 1 d . . .
H13 H 0.4409 0.6507 0.8662 0.019 Uiso 1 1 calc R . .
C14 C 0.3094(2) 0.49786(15) 0.92352(16) 0.0161(4) Uani 1 1 d . . .
C15 C 0.1610(2) 0.71922(16) 1.08354(16) 0.0198(4) Uani 1 1 d . . .
H15A H 0.2028 0.7074 1.1574 0.024 Uiso 1 1 calc R . .
H15B H 0.0447 0.6886 1.0807 0.024 Uiso 1 1 calc R . .
C16 C 0.2125(2) 0.84852(17) 1.06994(17) 0.0228(5) Uani 1 1 d . . .
H16A H 0.1859 0.8944 1.1370 0.027 Uiso 1 1 calc R . .
H16B H 0.3282 0.8762 1.0652 0.027 Uiso 1 1 calc R . .
C17 C 0.1882(2) 0.99284(16) 0.95632(18) 0.0252(5) Uani 1 1 d . . .
H17A H 0.3034 1.0264 0.9731 0.030 Uiso 1 1 calc R . .
H17B H 0.1356 1.0371 1.0091 0.030 Uiso 1 1 calc R . .
C18 C 0.1475(2) 1.00582(17) 0.83749(18) 0.0261(5) Uani 1 1 d . . .
H18A H 0.0375 0.9574 0.8146 0.031 Uiso 1 1 calc R . .
H18B H 0.1580 1.0900 0.8305 0.031 Uiso 1 1 calc R . .
C19 C 0.2911(3) 1.01559(18) 0.66382(18) 0.0292(5) Uani 1 1 d . . .
H19A H 0.2773 1.0956 0.6694 0.035 Uiso 1 1 calc R . .
H19B H 0.2213 0.9642 0.6001 0.035 Uiso 1 1 calc R . .
C20 C 0.4588(3) 1.02300(17) 0.64592(18) 0.0274(5) Uani 1 1 d . . .
H20A H 0.4955 1.0682 0.5820 0.033 Uiso 1 1 calc R . .
H20B H 0.5260 1.0650 0.7145 0.033 Uiso 1 1 calc R . .
C21 C 0.6261(2) 0.90161(17) 0.64614(18) 0.0255(5) Uani 1 1 d . . .
H21A H 0.6535 0.9230 0.7283 0.031 Uiso 1 1 calc R . .
H21B H 0.7014 0.9606 0.6064 0.031 Uiso 1 1 calc R . .
C22 C 0.6393(2) 0.78025(17) 0.60943(17) 0.0230(4) Uani 1 1 d . . .
H22A H 0.6005 0.7543 0.5294 0.028 Uiso 1 1 calc R . .
H22B H 0.7507 0.7816 0.6167 0.028 Uiso 1 1 calc R . .
C23 C 0.2281(2) 0.68378(17) 0.74350(16) 0.0193(4) Uani 1 1 d . . .
C24 C 0.1079(2) 0.68900(19) 0.65805(18) 0.0275(5) Uani 1 1 d . . .
H03G H 0.0407 0.7333 0.6930 0.041 Uiso 1 1 calc R . .
H03H H 0.0433 0.6081 0.6286 0.041 Uiso 1 1 calc R . .
H03I H 0.1602 0.7291 0.5959 0.041 Uiso 1 1 calc R . .
O1 O 0.43898(16) 0.23828(11) 0.85789(12) 0.0267(3) Uani 1 1 d . . .
O2 O 0.22034(15) 0.65655(11) 0.99296(11) 0.0191(3) Uani 1 1 d . . .
O3 O 0.13859(15) 0.87011(11) 0.97118(11) 0.0221(3) Uani 1 1 d . . .
O4 O 0.2543(2) 0.96581(13) 0.76738(13) 0.0379(4) Uani 1 1 d . . .
O5 O 0.47090(16) 0.90509(11) 0.62208(11) 0.0234(3) Uani 1 1 d . . .
O6 O 0.54642(15) 0.69955(11) 0.68000(11) 0.0215(3) Uani 1 1 d . . .
O7 O 0.31710(16) 0.77840(12) 0.80257(12) 0.0224(3) Uani 1 1 d . . .
O8 O 0.08853(18) 0.25011(13) 0.73068(12) 0.0342(4) Uani 1 1 d . . .
O9 O 0.05126(19) 0.38223(13) 0.60861(14) 0.0437(5) Uani 1 1 d . . .
O10 O 0.0696(2) 0.19641(16) 0.53458(13) 0.0448(4) Uani 1 1 d . . .
O11 O -0.15283(16) 0.20947(13) 0.62593(13) 0.0324(4) Uani 1 1 d . . .
Cl1 Cl 0.01372(5) 0.25818(4) 0.62559(4) 0.02011(13) Uani 1 1 d . . .
N1 N 0.24753(18) 0.58211(14) 0.75802(14) 0.0163(3) Uani 1 1 d . . .
H98 H 0.191(2) 0.5188(18) 0.7168(17) 0.019(5) Uiso 1 1 d . . .
H99 H 0.292(3) 0.845(3) 0.789(2) 0.064(9) Uiso 1 1 d . . .

loop_
_atom_site_aniso_label
_atom_site_aniso_U_11
_atom_site_aniso_U_22
_atom_site_aniso_U_33
_atom_site_aniso_U_23
_atom_site_aniso_U_13
_atom_site_aniso_U_12
C1 0.0136(9) 0.0190(9) 0.0173(11) 0.0024(8) -0.0037(8) 0.0041(7)
C2 0.0174(10) 0.0246(10) 0.0153(11) 0.0029(8) 0.0002(8) 0.0032(8)
C3 0.0219(11) 0.0244(10) 0.0168(11) 0.0076(8) -0.0028(8) -0.0004(8)
C4 0.0214(10) 0.0167(9) 0.0233(11) 0.0052(8) -0.0056(9) 0.0024(8)
C5 0.0163(10) 0.0181(9) 0.0205(11) 0.0004(8) -0.0057(8) 0.0034(7)
C6 0.0163(10) 0.0177(10) 0.0247(12) 0.0006(8) -0.0059(8) 0.0036(8)
C7 0.0146(10) 0.0181(9) 0.0239(11) -0.0009(8) -0.0038(8) 0.0058(7)
C8 0.0205(10) 0.0220(10) 0.0255(12) -0.0035(9) -0.0050(9) 0.0099(8)
C9 0.0210(11) 0.0319(11) 0.0229(12) -0.0039(9) 0.0007(9) 0.0131(9)
C10 0.0174(10) 0.0299(11) 0.0200(11) 0.0019(9) 0.0023(8) 0.0074(8)
C11 0.0161(10) 0.0207(9) 0.0194(11) 0.0007(8) -0.0019(8) 0.0070(8)
C12 0.0143(9) 0.0182(9) 0.0175(11) 0.0004(8) -0.0016(8) 0.0045(7)
C13 0.0152(9) 0.0173(9) 0.0161(11) 0.0020(8) -0.0005(8) 0.0061(7)
C14 0.0124(9) 0.0177(9) 0.0165(10) 0.0020(8) -0.0034(8) 0.0024(7)
C15 0.0231(10) 0.0246(10) 0.0128(10) -0.0002(8) 0.0020(8) 0.0096(8)
C16 0.0236(11) 0.0247(10) 0.0197(11) -0.0014(8) 0.0002(9) 0.0085(8)
C17 0.0257(11) 0.0187(10) 0.0314(13) 0.0018(9) 0.0061(9) 0.0075(8)
C18 0.0265(11) 0.0208(10) 0.0360(13) 0.0069(9) 0.0097(10) 0.0128(9)
C19 0.0451(14) 0.0241(11) 0.0237(12) 0.0093(9) 0.0060(10) 0.0158(10)
C20 0.0425(13) 0.0188(10) 0.0205(12) 0.0042(8) 0.0007(10) 0.0083(9)
C21 0.0250(11) 0.0245(10) 0.0235(12) 0.0068(9) 0.0014(9) 0.0008(8)
C22 0.0200(10) 0.0278(11) 0.0206(11) 0.0082(9) 0.0054(8) 0.0040(8)
C23 0.0201(10) 0.0262(11) 0.0160(11) 0.0079(8) 0.0104(8) 0.0109(8)
C24 0.0276(12) 0.0362(12) 0.0259(12) 0.0132(9) 0.0051(9) 0.0166(9)
O1 0.0276(8) 0.0189(7) 0.0360(9) 0.0045(6) 0.0006(7) 0.0104(6)
O2 0.0238(7) 0.0198(7) 0.0167(7) 0.0032(5) 0.0057(6) 0.0102(5)
O3 0.0247(7) 0.0175(7) 0.0240(8) 0.0032(6) 0.0021(6) 0.0059(6)
O4 0.0623(11) 0.0342(8) 0.0335(10) 0.0195(7) 0.0247(8) 0.0318(8)
O5 0.0283(8) 0.0179(7) 0.0238(8) 0.0037(6) 0.0014(6) 0.0065(6)
O6 0.0225(7) 0.0206(7) 0.0237(8) 0.0078(6) 0.0100(6) 0.0073(6)
O7 0.0311(8) 0.0190(7) 0.0212(8) 0.0060(6) 0.0069(6) 0.0121(6)
O8 0.0375(9) 0.0467(9) 0.0220(9) 0.0081(7) -0.0054(7) 0.0176(7)
O9 0.0478(10) 0.0241(8) 0.0507(11) 0.0102(7) -0.0208(9) -0.0020(7)
O10 0.0463(10) 0.0683(12) 0.0278(10) 0.0002(8) 0.0137(8) 0.0308(9)
O11 0.0166(7) 0.0363(8) 0.0413(10) 0.0038(7) 0.0045(7) 0.0041(6)
Cl1 0.0190(2) 0.0235(2) 0.0186(3) 0.00374(19) 0.00167(19) 0.00722(19)
N1 0.0160(8) 0.0193(8) 0.0147(9) 0.0033(7) 0.0017(7) 0.0063(7)

loop_
_atom_type_symbol
_atom_type_description
_atom_type_scat_dispersion_real
_atom_type_scat_dispersion_imag
_atom_type_scat_source
C C 0.0033 0.0016 'International Tables Vol C Tables 4.2.6.8 and 6.1.1.4'
H H 0.0000 0.0000 'International Tables Vol C Tables 4.2.6.8 and 6.1.1.4'
O O 0.0106 0.0060 'International Tables Vol C Tables 4.2.6.8 and 6.1.1.4'
Cl Cl 0.1484 0.1585 'International Tables Vol C Tables 4.2.6.8 and 6.1.1.4'
N N 0.0061 0.0033 'International Tables Vol C Tables 4.2.6.8 and 6.1.1.4'

loop_
_geom_angle_atom_site_label_1
_geom_angle_atom_site_label_2
_geom_angle_atom_site_label_3
_geom_angle
_geom_angle_site_symmetry_1
_geom_angle_site_symmetry_3
_geom_angle_publ_flag
O2 C1 C2 124.81(17) . . ?
O2 C1 C14 114.66(16) . . ?
C2 C1 C14 120.53(17) . . ?
C1 C2 C3 119.49(18) . . ?
C1 C2 H2 120.3 . . ?
C3 C2 H2 120.3 . . ?
C4 C3 C2 120.87(19) . . ?
C4 C3 H3 119.6 . . ?
C2 C3 H3 119.6 . . ?
C3 C4 C5 119.91(17) . . ?
C3 C4 H4 120.0 . . ?
C5 C4 H4 120.0 . . ?
C4 C5 C14 120.19(18) . . ?
C4 C5 C6 119.19(16) . . ?
C14 C5 C6 120.61(18) . . ?
O1 C6 C7 120.97(18) . . ?
O1 C6 C5 120.54(18) . . ?
C7 C6 C5 118.43(16) . . ?
C12 C7 C8 119.80(19) . . ?
C12 C7 C6 120.71(17) . . ?
C8 C7 C6 119.36(17) . . ?
C9 C8 C7 119.81(18) . . ?
C9 C8 H8 120.1 . . ?
C7 C8 H8 120.1 . . ?
C8 C9 C10 121.35(18) . . ?
C8 C9 H9 119.3 . . ?
C10 C9 H9 119.3 . . ?
C11 C10 C9 118.90(19) . . ?
C11 C10 H10 120.5 . . ?
C9 C10 H10 120.5 . . ?
O6 C11 C10 124.34(18) . . ?
O6 C11 C12 114.85(16) . . ?
C10 C11 C12 120.81(17) . . ?
C7 C12 C11 119.31(17) . . ?
C7 C12 C13 122.12(17) . . ?
C11 C12 C13 118.57(16) . . ?
N1 C13 C14 109.49(15) . . ?
N1 C13 C12 107.29(15) . . ?
C14 C13 C12 115.57(15) . . ?
N1 C13 H13 108.1 . . ?
C14 C13 H13 108.1 . . ?
C12 C13 H13 108.1 . . ?
C5 C14 C1 118.97(18) . . ?
C5 C14 C13 122.09(17) . . ?
C1 C14 C13 118.93(16) . . ?
O2 C15 C16 108.20(16) . . ?
O2 C15 H15A 110.1 . . ?
C16 C15 H15A 110.1 . . ?
O2 C15 H15B 110.1 . . ?
C16 C15 H15B 110.1 . . ?
H15A C15 H15B 108.4 . . ?
O3 C16 C15 111.38(15) . . ?
O3 C16 H16A 109.4 . . ?
C15 C16 H16A 109.4 . . ?
O3 C16 H16B 109.4 . . ?
C15 C16 H16B 109.4 . . ?
H16A C16 H16B 108.0 . . ?
O3 C17 C18 109.50(16) . . ?
O3 C17 H17A 109.8 . . ?
C18 C17 H17A 109.8 . . ?
O3 C17 H17B 109.8 . . ?
C18 C17 H17B 109.8 . . ?
H17A C17 H17B 108.2 . . ?
O4 C18 C17 107.29(16) . . ?
O4 C18 H18A 110.3 . . ?
C17 C18 H18A 110.3 . . ?
O4 C18 H18B 110.3 . . ?
C17 C18 H18B 110.3 . . ?
H18A C18 H18B 108.5 . . ?
O4 C19 C20 106.51(17) . . ?
O4 C19 H19A 110.4 . . ?
C20 C19 H19A 110.4 . . ?
O4 C19 H19B 110.4 . . ?
C20 C19 H19B 110.4 . . ?
H19A C19 H19B 108.6 . . ?
O5 C20 C19 109.09(16) . . ?
O5 C20 H20A 109.9 . . ?
C19 C20 H20A 109.9 . . ?
O5 C20 H20B 109.9 . . ?
C19 C20 H20B 109.9 . . ?
H20A C20 H20B 108.3 . . ?
O5 C21 C22 110.75(15) . . ?
O5 C21 H21A 109.5 . . ?
C22 C21 H21A 109.5 . . ?
O5 C21 H21B 109.5 . . ?
C22 C21 H21B 109.5 . . ?
H21A C21 H21B 108.1 . . ?
O6 C22 C21 108.28(16) . . ?
O6 C22 H22A 110.0 . . ?
C21 C22 H22A 110.0 . . ?
O6 C22 H22B 110.0 . . ?
C21 C22 H22B 110.0 . . ?
H22A C22 H22B 108.4 . . ?
O7 C23 N1 118.67(18) . . ?
O7 C23 C24 121.35(17) . . ?
N1 C23 C24 119.97(17) . . ?
C23 C24 H03G 109.5 . . ?
C23 C24 H03H 109.5 . . ?
H03G C24 H03H 109.5 . . ?
C23 C24 H03I 109.5 . . ?
H03G C24 H03I 109.5 . . ?
H03H C24 H03I 109.5 . . ?
C1 O2 C15 117.90(15) . . ?
C16 O3 C17 111.98(14) . . ?
C18 O4 C19 118.15(15) . . ?
C21 O5 C20 111.90(14) . . ?
C11 O6 C22 118.32(15) . . ?
C23 O7 H99 112.2(18) . . ?
O10 Cl1 O11 109.33(10) . . ?
O10 Cl1 O8 110.15(9) . . ?
O11 Cl1 O8 110.87(9) . . ?
O10 Cl1 O9 108.67(11) . . ?
O11 Cl1 O9 108.68(9) . . ?
O8 Cl1 O9 109.09(9) . . ?
C23 N1 C13 123.80(16) . . ?
C23 N1 H98 119.0(13) . . ?
C13 N1 H98 116.6(13) . . ?

loop_
_geom_bond_atom_site_label_1
_geom_bond_atom_site_label_2
_geom_bond_distance
_geom_bond_site_symmetry_2
_geom_bond_publ_flag
C1 O2 1.365(2) . ?
C1 C2 1.384(3) . ?
C1 C14 1.405(3) . ?
C2 C3 1.393(3) . ?
C2 H2 0.9500 . ?
C3 C4 1.377(3) . ?
C3 H3 0.9500 . ?
C4 C5 1.394(3) . ?
C4 H4 0.9500 . ?
C5 C14 1.399(2) . ?
C5 C6 1.488(3) . ?
C6 O1 1.226(2) . ?
C6 C7 1.484(3) . ?
C7 C12 1.394(2) . ?
C7 C8 1.401(3) . ?
C8 C9 1.375(3) . ?
C8 H8 0.9500 . ?
C9 C10 1.391(3) . ?
C9 H9 0.9500 . ?
C10 C11 1.387(3) . ?
C10 H10 0.9500 . ?
C11 O6 1.366(2) . ?
C11 C12 1.402(3) . ?
C12 C13 1.507(3) . ?
C13 N1 1.480(2) . ?
C13 C14 1.505(3) . ?
C13 H13 1.0000 . ?
C15 O2 1.442(2) . ?
C15 C16 1.496(3) . ?
C15 H15A 0.9900 . ?
C15 H15B 0.9900 . ?
C16 O3 1.422(2) . ?
C16 H16A 0.9900 . ?
C16 H16B 0.9900 . ?
C17 O3 1.426(2) . ?
C17 C18 1.492(3) . ?
C17 H17A 0.9900 . ?
C17 H17B 0.9900 . ?
C18 O4 1.432(2) . ?
C18 H18A 0.9900 . ?
C18 H18B 0.9900 . ?
C19 O4 1.435(3) . ?
C19 C20 1.494(3) . ?
C19 H19A 0.9900 . ?
C19 H19B 0.9900 . ?
C20 O5 1.434(2) . ?
C20 H20A 0.9900 . ?
C20 H20B 0.9900 . ?
C21 O5 1.420(2) . ?
C21 C22 1.498(3) . ?
C21 H21A 0.9900 . ?
C21 H21B 0.9900 . ?
C22 O6 1.436(2) . ?
C22 H22A 0.9900 . ?
C22 H22B 0.9900 . ?
C23 O7 1.283(2) . ?
C23 N1 1.301(2) . ?
C23 C24 1.481(3) . ?
C24 H03G 0.9800 . ?
C24 H03H 0.9800 . ?
C24 H03I 0.9800 . ?
O7 H99 0.91(3) . ?
O8 Cl1 1.4326(14) . ?
O9 Cl1 1.4506(15) . ?
O10 Cl1 1.4240(15) . ?
O11 Cl1 1.4240(14) . ?
N1 H98 0.86(2) . ?

loop_
_cod_related_entry_id
_cod_related_entry_database
_cod_related_entry_code
1 ChemSpider 30660815
